data_7028245
loop_
_publ_author_name
'Favero, Lucilla'
'Marchetti, Fabio'
'Pampaloni, Guido'
'Zacchini, Stefano'

_publ_section_title
;
 The interaction of molybdenum pentachloride with O- and S-heterocycles.
;
_journal_issue 2
_journal_name_full 'Dalton transactions (Cambridge, England : 2003)'
_journal_page_first 495
_journal_page_last 504
_journal_paper_doi 10.1039/c3dt52271g
_journal_volume 43
_journal_year 2014
_chemical_formula_sum 'C8 H16 Cl6 Mo2 O4'
_chemical_formula_weight 580.79
_chemical_name_systematic
; 
 ? 
;
_space_group_IT_number 2
_symmetry_cell_setting triclinic
_symmetry_space_group_name_Hall '-P 1'
_symmetry_space_group_name_H-M 'P -1'
_atom_sites_solution_hydrogens geom
_atom_sites_solution_primary direct
_atom_sites_solution_secondary difmap
_audit_creation_method SHELXL-97
_cell_angle_alpha 70.3660(10)
_cell_angle_beta 86.6570(10)
_cell_angle_gamma 86.5130(10)
_cell_formula_units_Z 1
_cell_length_a 6.8833(8)
_cell_length_b 7.8338(9)
_cell_length_c 8.5940(10)
_cell_measurement_reflns_used 3295
_cell_measurement_temperature 100(2)
_cell_measurement_theta_max 28.332
_cell_measurement_theta_min 2.5185
_cell_volume 435.30(9)
_computing_cell_refinement 'APEX2 (Bruker AXS, 2006)'
_computing_data_collection 'APEX2 (Bruker AXS, 2006)'
_computing_data_reduction 'SAINT (Bruker AXS, 2004)'
_computing_molecular_graphics 'ORTEPII (Johnson, 1996)'
_computing_publication_material 'XCIF (Bruker AXS, 2001)'
_computing_structure_refinement 'SHELXL-97 (Sheldrick, 1997)'
_computing_structure_solution 'SHELXS-97 (Sheldrick, 1990)'
_diffrn_ambient_temperature 100(2)
_diffrn_measured_fraction_theta_full 0.988
_diffrn_measured_fraction_theta_max 0.988
_diffrn_measurement_device_type 'CCD area detector'
_diffrn_measurement_method 'phi and omega scans'
_diffrn_radiation_monochromator graphite
_diffrn_radiation_source 'fine-focus sealed tube'
_diffrn_radiation_type MoK\a
_diffrn_radiation_wavelength 0.71073
_diffrn_reflns_av_R_equivalents 0.0156
_diffrn_reflns_av_unetI/netI 0.0200
_diffrn_reflns_limit_h_max 8
_diffrn_reflns_limit_h_min -8
_diffrn_reflns_limit_k_max 9
_diffrn_reflns_limit_k_min -9
_diffrn_reflns_limit_l_max 10
_diffrn_reflns_limit_l_min -10
_diffrn_reflns_number 4697
_diffrn_reflns_theta_full 27.00
_diffrn_reflns_theta_max 27.00
_diffrn_reflns_theta_min 2.52
_exptl_absorpt_coefficient_mu 2.366
_exptl_absorpt_correction_T_max 0.7644
_exptl_absorpt_correction_T_min 0.7329
_exptl_absorpt_correction_type empirical
_exptl_absorpt_process_details
; 
 Data were corrected for Lorentz polarization and absorption
 effects (empirical absorption correction SADABS).
 R(int) =  0.0529 (selected reflections only, before parameter refinement)
 R(int) =  0.0168 (selected reflections only, after parameter refinement)
;
_exptl_crystal_colour 'bright green'
_exptl_crystal_density_diffrn 2.216
_exptl_crystal_density_method 'not measured'
_exptl_crystal_description cube
_exptl_crystal_F_000 282
_exptl_crystal_size_max 0.14
_exptl_crystal_size_mid 0.14
_exptl_crystal_size_min 0.12
_refine_diff_density_max 0.744
_refine_diff_density_min -0.891
_refine_diff_density_rms 0.092
_refine_ls_extinction_method none
_refine_ls_goodness_of_fit_ref 1.052
_refine_ls_hydrogen_treatment constr
_refine_ls_matrix_type full
_refine_ls_number_parameters 91
_refine_ls_number_reflns 1865
_refine_ls_number_restraints 0
_refine_ls_restrained_S_all 1.052
_refine_ls_R_factor_all 0.0230
_refine_ls_R_factor_gt 0.0199
_refine_ls_shift/su_max 0.001
_refine_ls_shift/su_mean 0.000
_refine_ls_structure_factor_coef Fsqd
_refine_ls_weighting_details 'calc w=1/[\s^2^(Fo^2^)+(0.0296P)^2^+0.2876P] where P=(Fo^2^+2Fc^2^)/3'
_refine_ls_weighting_scheme calc
_refine_ls_wR_factor_gt 0.0491
_refine_ls_wR_factor_ref 0.0506
_reflns_number_gt 1718
_reflns_number_total 1865
_reflns_threshold_expression >2sigma(I)
_cod_data_source_file c3dt52271g.txt
_cod_data_source_block p-1
_cod_original_sg_symbol_H-M P-1
_cod_database_code 7028245

loop_
_symmetry_equiv_pos_as_xyz
'x, y, z'
'-x, -y, -z'

loop_
_atom_site_label
_atom_site_type_symbol
_atom_site_fract_x
_atom_site_fract_y
_atom_site_fract_z
_atom_site_U_iso_or_equiv
_atom_site_adp_type
_atom_site_occupancy
_atom_site_symmetry_multiplicity
_atom_site_calc_flag
_atom_site_refinement_flags
C1 C 0.5999(3) 0.0908(3) 0.2540(3) 0.0154(5) Uani 1 1 d .
H1A H 0.5661 0.0153 0.3691 0.019 Uiso 1 1 calc R
H1B H 0.5551 0.0319 0.1778 0.019 Uiso 1 1 calc R
C2 C 0.5101(3) 0.2804(3) 0.2153(3) 0.0164(5) Uani 1 1 d .
H2A H 0.3839 0.2799 0.2770 0.020 Uiso 1 1 calc R
H2B H 0.4898 0.3375 0.0955 0.020 Uiso 1 1 calc R
C3 C 0.6624(3) 0.3786(3) 0.2730(3) 0.0170(5) Uani 1 1 d .
H3A H 0.6462 0.5118 0.2206 0.020 Uiso 1 1 calc R
H3B H 0.6548 0.3475 0.3947 0.020 Uiso 1 1 calc R
C4 C 0.8522(3) 0.3065(3) 0.2152(3) 0.0164(5) Uani 1 1 d .
H4A H 0.8869 0.3788 0.0993 0.020 Uiso 1 1 calc R
H4B H 0.9596 0.3090 0.2860 0.020 Uiso 1 1 calc R
Cl2 Cl 1.17407(8) 0.13487(7) -0.00503(6) 0.01318(12) Uani 1 1 d .
Cl3 Cl 1.25443(9) -0.30439(8) 0.20605(7) 0.01943(13) Uani 1 1 d .
Cl4 Cl 0.83695(8) -0.29427(7) 0.41878(7) 0.01567(13) Uani 1 1 d .
Mo1 Mo 1.04099(3) -0.08091(3) 0.24673(2) 0.01067(7) Uani 1 1 d .
O1 O 0.8127(2) 0.1170(2) 0.2303(2) 0.0128(3) Uani 1 1 d .
O2 O 1.1642(2) -0.0236(2) 0.3804(2) 0.0159(3) Uani 1 1 d .

loop_
_atom_site_aniso_label
_atom_site_aniso_U_11
_atom_site_aniso_U_22
_atom_site_aniso_U_33
_atom_site_aniso_U_23
_atom_site_aniso_U_13
_atom_site_aniso_U_12
C1 0.0086(11) 0.0189(12) 0.0198(12) -0.0079(10) 0.0012(9) -0.0025(9)
C2 0.0123(11) 0.0178(12) 0.0207(12) -0.0085(10) -0.0025(9) 0.0012(9)
C3 0.0178(12) 0.0171(12) 0.0187(12) -0.0094(10) -0.0031(9) 0.0009(9)
C4 0.0165(12) 0.0120(11) 0.0228(12) -0.0081(9) -0.0035(10) -0.0011(9)
Cl2 0.0130(3) 0.0166(3) 0.0104(2) -0.0045(2) -0.0019(2) -0.0024(2)
Cl3 0.0205(3) 0.0194(3) 0.0177(3) -0.0065(2) -0.0028(2) 0.0080(2)
Cl4 0.0196(3) 0.0142(3) 0.0124(3) -0.0029(2) -0.0013(2) -0.0025(2)
Mo1 0.01085(11) 0.01274(11) 0.00848(11) -0.00355(8) -0.00280(7) 0.00123(7)
O1 0.0102(8) 0.0134(8) 0.0160(8) -0.0063(6) -0.0023(6) -0.0010(6)
O2 0.0155(8) 0.0206(9) 0.0129(8) -0.0066(7) -0.0041(7) -0.0005(7)

loop_
_atom_type_symbol
_atom_type_description
_atom_type_scat_dispersion_real
_atom_type_scat_dispersion_imag
_atom_type_scat_source
C C 0.0033 0.0016 'International Tables Vol C Tables 4.2.6.8 and 6.1.1.4'
H H 0.0000 0.0000 'International Tables Vol C Tables 4.2.6.8 and 6.1.1.4'
O O 0.0106 0.0060 'International Tables Vol C Tables 4.2.6.8 and 6.1.1.4'
Cl Cl 0.1484 0.1585 'International Tables Vol C Tables 4.2.6.8 and 6.1.1.4'
Mo Mo -1.6832 0.6857 'International Tables Vol C Tables 4.2.6.8 and 6.1.1.4'

loop_
_geom_angle_atom_site_label_1
_geom_angle_atom_site_label_2
_geom_angle_atom_site_label_3
_geom_angle
_geom_angle_site_symmetry_3
O1 C1 C2 104.34(18) .
O1 C1 H1A 110.9 .
C2 C1 H1A 110.9 .
O1 C1 H1B 110.9 .
C2 C1 H1B 110.9 .
H1A C1 H1B 108.9 .
C1 C2 C3 102.93(19) .
C1 C2 H2A 111.2 .
C3 C2 H2A 111.2 .
C1 C2 H2B 111.2 .
C3 C2 H2B 111.2 .
H2A C2 H2B 109.1 .
C4 C3 C2 102.44(19) .
C4 C3 H3A 111.3 .
C2 C3 H3A 111.3 .
C4 C3 H3B 111.3 .
C2 C3 H3B 111.3 .
H3A C3 H3B 109.2 .
O1 C4 C3 104.16(18) .
O1 C4 H4A 110.9 .
C3 C4 H4A 110.9 .
O1 C4 H4B 110.9 .
C3 C4 H4B 110.9 .
H4A C4 H4B 108.9 .
Mo1 Cl2 Mo1 102.45(2) 2_755
O2 Mo1 O1 94.87(7) .
O2 Mo1 Cl4 102.23(6) .
O1 Mo1 Cl4 88.13(5) .
O2 Mo1 Cl3 99.56(6) .
O1 Mo1 Cl3 165.23(5) .
Cl4 Mo1 Cl3 91.84(2) .
O2 Mo1 Cl2 97.97(6) .
O1 Mo1 Cl2 85.57(5) .
Cl4 Mo1 Cl2 159.28(2) .
Cl3 Mo1 Cl2 89.32(2) .
O2 Mo1 Cl2 173.47(6) 2_755
O1 Mo1 Cl2 80.14(4) 2_755
Cl4 Mo1 Cl2 81.93(2) 2_755
Cl3 Mo1 Cl2 85.24(2) 2_755
Cl2 Mo1 Cl2 77.55(2) 2_755
C1 O1 C4 109.58(17) .
C1 O1 Mo1 128.28(13) .
C4 O1 Mo1 121.62(13) .

loop_
_geom_bond_atom_site_label_1
_geom_bond_atom_site_label_2
_geom_bond_distance
_geom_bond_site_symmetry_2
C1 O1 1.484(3) .
C1 C2 1.510(3) .
C1 H1A 0.9900 .
C1 H1B 0.9900 .
C2 C3 1.533(3) .
C2 H2A 0.9900 .
C2 H2B 0.9900 .
C3 C4 1.515(3) .
C3 H3A 0.9900 .
C3 H3B 0.9900 .
C4 O1 1.487(3) .
C4 H4A 0.9900 .
C4 H4B 0.9900 .
Cl2 Mo1 2.4243(6) .
Cl2 Mo1 2.7766(6) 2_755
Cl3 Mo1 2.3203(6) .
Cl4 Mo1 2.3097(6) .
Mo1 O2 1.6575(16) .
Mo1 O1 2.1153(16) .
Mo1 Cl2 2.7766(6) 2_755

loop_
_geom_torsion_atom_site_label_1
_geom_torsion_atom_site_label_2
_geom_torsion_atom_site_label_3
_geom_torsion_atom_site_label_4
_geom_torsion
_geom_torsion_site_symmetry_1
_geom_torsion_site_symmetry_4
O1 C1 C2 C3 -32.5(2) . .
C1 C2 C3 C4 40.9(2) . .
C2 C3 C4 O1 -33.3(2) . .
Mo1 Cl2 Mo1 O2 -175.17(6) 2_755 .
Mo1 Cl2 Mo1 O1 -80.86(4) 2_755 .
Mo1 Cl2 Mo1 Cl4 -8.15(7) 2_755 .
Mo1 Cl2 Mo1 Cl3 85.27(2) 2_755 .
Mo1 Cl2 Mo1 Cl2 0.0 2_755 2_755
C2 C1 O1 C4 12.0(2) . .
C2 C1 O1 Mo1 -176.19(14) . .
C3 C4 O1 C1 13.6(2) . .
C3 C4 O1 Mo1 -158.78(14) . .
O2 Mo1 O1 C1 -127.01(17) . .
Cl4 Mo1 O1 C1 -24.90(16) . .
Cl3 Mo1 O1 C1 65.2(3) . .
Cl2 Mo1 O1 C1 135.35(17) . .
Cl2 Mo1 O1 C1 57.24(16) 2_755 .
O2 Mo1 O1 C4 43.86(16) . .
Cl4 Mo1 O1 C4 145.98(15) . .
Cl3 Mo1 O1 C4 -123.88(18) . .
Cl2 Mo1 O1 C4 -53.77(15) . .
Cl2 Mo1 O1 C4 -131.88(16) 2_755 .
